data_2219452
loop_
_publ_author_name
'Djedouani, Amel'
'Boufas, Sihem'
'Allain, Magali'
'Bouet, Gilles'
'Khan, Mustayeen'

_publ_section_title
;
 Zwitterionic
 6-methyl-2-oxo-3-[1-(ureidoiminio)ethyl]-2<i>H</i>-pyran-4-olate
 monohydrate
;
_journal_coeditor_code WK2091
_journal_issue 9
_journal_name_full 'Acta Crystallographica Section E'
_journal_page_first o1785
_journal_paper_doi 10.1107/S1600536808026032
_journal_volume 64
_journal_year 2008
_chemical_formula_iupac 'C9 H11 N3 O4, H2 O'
_chemical_formula_moiety 'C9 H11 N3 O4, H2 O'
_chemical_formula_structural 'C9 H13 N3 O5'
_chemical_formula_sum 'C9 H13 N3 O5'
_chemical_formula_weight 243.22
_chemical_name_systematic
;
6-methyl-2-oxo-3-[1-(ureidoiminio)ethyl]-2H-pyran-4-olate monohydrate
;
_space_group_IT_number 14
_symmetry_cell_setting monoclinic
_symmetry_space_group_name_Hall '-P 2ybc'
_symmetry_space_group_name_H-M 'P 1 21/c 1'
_atom_sites_solution_hydrogens geom
_atom_sites_solution_primary direct
_atom_sites_solution_secondary difmap
_cell_angle_alpha 90
_cell_angle_beta 104.603(6)
_cell_angle_gamma 90
_cell_formula_units_Z 4
_cell_length_a 7.1731(4)
_cell_length_b 12.6590(10)
_cell_length_c 12.3698(3)
_cell_measurement_reflns_used 2841
_cell_measurement_temperature 173(2)
_cell_measurement_theta_max 25.8
_cell_measurement_theta_min 3.05
_cell_volume 1086.95(11)
_computing_cell_refinement 'SCALEPACK (Otwinowski & Minor, 1997)'
_computing_data_collection 'COLLECT (Nonius, 1997)'
_computing_data_reduction 'DENZO and SCALEPACK (Otwinowski & Minor, 1997)'
_computing_molecular_graphics 'ORTEP-3 for Windows (Farrugia, 1997) and Mercury (Macrae <i>et al.</i>, 2006)'
_computing_publication_material 'WinGX (Farrugia, 1999) and PARST (Nardelli, 1995)'
_computing_structure_refinement 'SHELXL97 (Sheldrick, 2008)'
_computing_structure_solution 'SHELXS97 (Sheldrick, 2008)'
_diffrn_ambient_temperature 173(2)
_diffrn_detector_area_resol_mean 9
_diffrn_measured_fraction_theta_full 0.996
_diffrn_measured_fraction_theta_max 0.996
_diffrn_measurement_device 'Nonius KappaCCD'
_diffrn_measurement_method CCD
_diffrn_radiation_source 'fine-focus sealed tube'
_diffrn_radiation_type MoK\a
_diffrn_radiation_wavelength 0.71073
_diffrn_reflns_av_R_equivalents 0.0552
_diffrn_reflns_av_sigmaI/netI 0.07
_diffrn_reflns_limit_h_max 9
_diffrn_reflns_limit_h_min -9
_diffrn_reflns_limit_k_max 15
_diffrn_reflns_limit_k_min -16
_diffrn_reflns_limit_l_max 16
_diffrn_reflns_limit_l_min -15
_diffrn_reflns_number 11787
_diffrn_reflns_theta_full 27.5
_diffrn_reflns_theta_max 27.5
_diffrn_reflns_theta_min 2.93
_diffrn_standards_number 0
_exptl_absorpt_coefficient_mu 0.123
_exptl_absorpt_correction_type none
_exptl_crystal_colour yellow
_exptl_crystal_density_diffrn 1.486
_exptl_crystal_density_method 'not measured'
_exptl_crystal_description prism
_exptl_crystal_F_000 512
_exptl_crystal_size_max 0.35
_exptl_crystal_size_mid 0.05
_exptl_crystal_size_min 0.02
_refine_diff_density_max 0.327
_refine_diff_density_min -0.264
_refine_ls_extinction_method none
_refine_ls_goodness_of_fit_ref 1.031
_refine_ls_hydrogen_treatment mixed
_refine_ls_matrix_type full
_refine_ls_number_parameters 178
_refine_ls_number_reflns 2485
_refine_ls_number_restraints 0
_refine_ls_restrained_S_all 1.03
_refine_ls_R_factor_gt 0.0479
_refine_ls_shift/su_max 0
_refine_ls_structure_factor_coef Fsqd
_refine_ls_weighting_details 'calc w=1/[\s^2^(Fo^2^)+(0.0289P)^2^+0.445P] where P=(Fo^2^+2Fc^2^)/3'
_refine_ls_weighting_scheme calc
_refine_ls_wR_factor_ref 0.1206
_reflns_number_gt 1699
_reflns_number_total 2485
_reflns_threshold_expression I>2\s(I)
_cod_data_source_file wk2091.cif
_cod_data_source_block I
_cod_original_sg_symbol_H-M 'P 21/c'
_cod_database_code 2219452
_cod_database_fobs_code 2219452

loop_
_symmetry_equiv_pos_as_xyz
'x, y, z'
'-x, y+1/2, -z+1/2'
'-x, -y, -z'
'x, -y-1/2, z-1/2'

loop_
_atom_site_type_symbol
_atom_site_label
_atom_site_fract_x
_atom_site_fract_y
_atom_site_fract_z
_atom_site_U_iso_or_equiv
_atom_site_adp_type
_atom_site_calc_flag
_atom_site_refinement_flags
_atom_site_occupancy
C C1 0.5343(3) -0.25527(15) 0.37044(14) 0.0287(4) Uani d . 1
C C2 0.7633(2) -0.06094(14) 0.56842(14) 0.0253(4) Uani d . 1
C C3 0.8032(4) -0.11552(17) 0.67854(16) 0.0476(6) Uani d . 1
H H3A 0.7151 -0.1734 0.6744 0.057 Uiso calc R 1
H H3B 0.7871 -0.0666 0.7348 0.057 Uiso calc R 1
H H3C 0.9329 -0.1418 0.6974 0.057 Uiso calc R 1
C C4 0.8087(2) 0.04894(13) 0.55327(13) 0.0240(4) Uani d . 1
C C5 0.9088(3) 0.11044(14) 0.64744(15) 0.0292(4) Uani d . 1
C C6 0.8929(3) 0.26084(15) 0.52451(15) 0.0305(4) Uani d . 1
C C7 0.8054(3) 0.20520(15) 0.43545(15) 0.0316(4) Uani d . 1
H H7 0.7733 0.2375 0.3657 0.038 Uiso calc R 1
C C8 0.7593(2) 0.09564(14) 0.44518(14) 0.0269(4) Uani d . 1
C C9 0.9441(3) 0.37503(16) 0.52619(18) 0.0422(5) Uani d . 1
H H9A 0.9024 0.4034 0.452 0.051 Uiso calc R 1
H H9B 1.0812 0.3829 0.5527 0.051 Uiso calc R 1
H H9C 0.8817 0.4123 0.5749 0.051 Uiso calc R 1
N N1 0.4877(3) -0.35801(14) 0.36960(16) 0.0397(4) Uani d . 1
N N2 0.6282(2) -0.21693(12) 0.47382(13) 0.0336(4) Uani d . 1
N N3 0.6811(2) -0.11234(12) 0.47752(12) 0.0272(3) Uani d . 1
O O1 0.9689(2) 0.08309(11) 0.74427(10) 0.0424(4) Uani d . 1
O O3 0.6744(2) 0.04451(10) 0.35702(10) 0.0369(4) Uani d . 1
O O2 0.9464(2) 0.21590(10) 0.62831(10) 0.0355(3) Uani d . 1
O O4 0.4983(2) -0.19779(11) 0.28793(11) 0.0414(4) Uani d . 1
O O1W 0.6521(3) -0.10956(13) 0.12207(12) 0.0470(4) Uani d D 1
H H11W 0.597(4) -0.131(2) 0.168(2) 0.071 Uiso d D 1
H H21W 0.763(4) -0.103(2) 0.160(2) 0.071 Uiso d D 1
H H1A 0.440(3) -0.3872(19) 0.308(2) 0.048(7) Uiso d . 1
H H1B 0.514(3) -0.3924(17) 0.4326(19) 0.037(6) Uiso d . 1
H H2 0.650(3) -0.2591(18) 0.5351(19) 0.042(6) Uiso d . 1
H H3 0.656(4) -0.069(2) 0.410(2) 0.075(8) Uiso d . 1

loop_
_atom_site_aniso_label
_atom_site_aniso_U_11
_atom_site_aniso_U_22
_atom_site_aniso_U_33
_atom_site_aniso_U_12
_atom_site_aniso_U_13
_atom_site_aniso_U_23
C1 0.0301(9) 0.0304(10) 0.0238(8) -0.0033(7) 0.0036(7) -0.0023(7)
C2 0.0258(9) 0.0274(9) 0.0222(8) 0.0011(7) 0.0049(7) 0.0004(7)
C3 0.0780(16) 0.0371(12) 0.0232(10) -0.0137(11) 0.0043(10) 0.0025(8)
C4 0.0260(9) 0.0241(9) 0.0203(8) 0.0006(7) 0.0028(7) -0.0015(6)
C5 0.0318(10) 0.0288(10) 0.0254(9) -0.0014(8) 0.0042(7) -0.0023(7)
C6 0.0341(10) 0.0264(9) 0.0306(9) -0.0012(7) 0.0073(8) 0.0002(7)
C7 0.0379(11) 0.0283(10) 0.0256(9) 0.0005(8) 0.0023(8) 0.0046(7)
C8 0.0283(9) 0.0260(9) 0.0237(9) 0.0027(7) 0.0016(7) -0.0001(7)
C9 0.0557(13) 0.0270(10) 0.0417(12) -0.0078(9) 0.0082(10) -0.0023(8)
N1 0.0568(12) 0.0304(9) 0.0295(9) -0.0110(8) 0.0063(8) -0.0035(8)
N2 0.0488(10) 0.0240(8) 0.0243(8) -0.0078(7) 0.0023(7) 0.0014(6)
N3 0.0330(8) 0.0230(8) 0.0225(7) -0.0021(6) 0.0016(6) 0.0002(6)
O1 0.0586(9) 0.0412(8) 0.0201(6) -0.0112(7) -0.0036(6) 0.0005(6)
O3 0.0539(9) 0.0288(7) 0.0204(6) -0.0043(6) -0.0046(6) 0.0014(5)
O2 0.0480(8) 0.0284(7) 0.0264(7) -0.0085(6) 0.0024(6) -0.0033(5)
O4 0.0562(9) 0.0366(8) 0.0248(7) -0.0108(7) -0.0018(6) 0.0027(6)
O1W 0.0593(10) 0.0501(10) 0.0294(8) -0.0083(8) 0.0068(7) -0.0032(7)

loop_
_atom_type_symbol
_atom_type_description
_atom_type_scat_dispersion_real
_atom_type_scat_dispersion_imag
_atom_type_scat_source
C C 0.0033 0.0016 'International Tables Vol C Tables 4.2.6.8 and 6.1.1.4'
H H 0 0 'International Tables Vol C Tables 4.2.6.8 and 6.1.1.4'
N N 0.0061 0.0033 'International Tables Vol C Tables 4.2.6.8 and 6.1.1.4'
O O 0.0106 0.006 'International Tables Vol C Tables 4.2.6.8 and 6.1.1.4'

loop_
_geom_angle_atom_site_label_1
_geom_angle_atom_site_label_2
_geom_angle_atom_site_label_3
_geom_angle
O4 C1 N1 124.65(17)
O4 C1 N2 121.02(17)
N1 C1 N2 114.33(16)
N3 C2 C4 115.73(15)
N3 C2 C3 119.87(17)
C4 C2 C3 124.41(16)
C2 C3 H3A 109.5
C2 C3 H3B 109.5
H3A C3 H3B 109.5
C2 C3 H3C 109.5
H3A C3 H3C 109.5
H3B C3 H3C 109.5
C8 C4 C5 119.53(16)
C8 C4 C2 120.58(15)
C5 C4 C2 119.87(15)
O1 C5 O2 113.83(16)
O1 C5 C4 128.74(18)
O2 C5 C4 117.43(15)
C7 C6 O2 121.43(17)
C7 C6 C9 126.21(18)
O2 C6 C9 112.36(16)
C6 C7 C8 120.93(17)
C6 C7 H7 119.5
C8 C7 H7 119.5
O3 C8 C4 122.81(16)
O3 C8 C7 119.05(15)
C4 C8 C7 118.13(15)
C6 C9 H9A 109.5
C6 C9 H9B 109.5
H9A C9 H9B 109.5
C6 C9 H9C 109.5
H9A C9 H9C 109.5
H9B C9 H9C 109.5
C1 N1 H1A 118.7(16)
C1 N1 H1B 118.7(14)
H1A N1 H1B 122(2)
N3 N2 C1 115.93(15)
N3 N2 H2 123.4(14)
C1 N2 H2 120.7(14)
C2 N3 N2 124.75(15)
C2 N3 H3 113.8(17)
N2 N3 H3 121.4(17)
C6 O2 C5 122.49(14)
H11W O1W H21W 102(3)

loop_
_geom_bond_atom_site_label_1
_geom_bond_atom_site_label_2
_geom_bond_distance
_geom_bond_publ_flag
C1 O4 1.227(2) ?
C1 N1 1.342(2) ?
C1 N2 1.375(2) ?
C2 N3 1.304(2) y
C2 C4 1.452(2) y
C2 C3 1.489(2) ?
C3 H3A 0.96 ?
C3 H3B 0.96 ?
C3 H3C 0.96 ?
C4 C8 1.423(2) y
C4 C5 1.434(2) ?
C5 O1 1.217(2) ?
C5 O2 1.394(2) ?
C6 C7 1.325(3) ?
C6 O2 1.368(2) ?
C6 C9 1.490(3) ?
C7 C8 1.438(3) ?
C7 H7 0.93 ?
C8 O3 1.282(2) y
C9 H9A 0.96 ?
C9 H9B 0.96 ?
C9 H9C 0.96 ?
N1 H1A 0.84(3) ?
N1 H1B 0.87(2) ?
N2 N3 1.375(2) ?
N2 H2 0.91(2) ?
N3 H3 0.98(3) ?
O1W H11W 0.82(3) ?
O1W H21W 0.82(3) ?

loop_
_geom_hbond_atom_site_label_D
_geom_hbond_atom_site_label_H
_geom_hbond_atom_site_label_A
_geom_hbond_site_symmetry_A
_geom_hbond_distance_DH
_geom_hbond_distance_HA
_geom_hbond_distance_DA
_geom_hbond_angle_DHA
N1 H1A O3 2_645 0.84(2) 2.18(2) 3.015(2) 176.3(17)
N1 H1B O1W 4_556 0.87(2) 2.30(2) 3.075(2) 147.9(19)
N2 H2 O1W 4_556 0.91(2) 1.98(2) 2.839(2) 158(2)
N3 H3 O3 1_555 0.98(2) 1.60(3) 2.476(2) 147(2)
O1W H11W O4 1_555 0.82(3) 1.99(3) 2.796(2) 171(3)
O1W H21W O1 3_756 0.82(3) 2.00(3) 2.823(2) 178.0(18)
C3 H3B O1 1_555 0.9600 2.2900 2.812(3) 114.00
C7 H7 O4 2_655 0.9300 2.4900 3.294(2) 145.00

loop_
_cod_related_entry_id
_cod_related_entry_database
_cod_related_entry_code
1 ChemSpider 30655607
